data_7101613
loop_
_publ_author_name
'Baskar, Viswanathan'
'Shanmugam, Muralidharan'
'Sa\~nudo, E Carolina'
'Shanmugam, Maheswaran'
'Collison, David'
'McInnes, Eric J L'
'Wei, Qiang'
'Winpenny, Richard E P'

_publ_section_title
;
 Metal cages using a bulky phosphonate as a ligand.
;
_journal_issue 1
_journal_name_full 'Chemical communications (Cambridge, England)'
_journal_page_first 37
_journal_page_last 39
_journal_paper_doi 10.1039/b613756c
_journal_year 2007
_chemical_formula_sum 'C98.75 H85.5 Cl5.5 Co4 N4 O12 P4'
_chemical_formula_weight 2074.79
_chemical_name_systematic
;
?
;
_space_group_IT_number 14
_symmetry_cell_setting monoclinic
_symmetry_space_group_name_Hall '-P 2yn'
_symmetry_space_group_name_H-M 'P 1 21/n 1'
_atom_sites_solution_hydrogens geom
_atom_sites_solution_primary direct
_atom_sites_solution_secondary difmap
_audit_creation_method SHELXL-97
_cell_angle_alpha 90.00
_cell_angle_beta 100.7460(10)
_cell_angle_gamma 90.00
_cell_formula_units_Z 4
_cell_length_a 14.8919(10)
_cell_length_b 34.184(2)
_cell_length_c 18.7673(13)
_cell_measurement_reflns_used 13510
_cell_measurement_temperature 100(2)
_cell_measurement_theta_max 23.119
_cell_measurement_theta_min 2.265
_cell_volume 9386.3(11)
_computing_cell_refinement 'Bruker SMART'
_computing_data_collection 'Bruker SMART'
_computing_data_reduction 'Bruker SAINT'
_computing_molecular_graphics 'Bruker SHELXTL'
_computing_publication_material 'Bruker SHELXTL'
_computing_structure_refinement 'SHELXL-97 (Sheldrick, 1997)'
_computing_structure_solution 'SHELXS-97 (Sheldrick, 1990)'
_diffrn_ambient_temperature 100(2)
_diffrn_measured_fraction_theta_full 0.997
_diffrn_measured_fraction_theta_max 0.997
_diffrn_measurement_device_type 'CCD area detector'
_diffrn_measurement_method 'phi and omega scans'
_diffrn_radiation_monochromator graphite
_diffrn_radiation_source 'fine-focus sealed tube'
_diffrn_radiation_type MoK\a
_diffrn_radiation_wavelength 0.71073
_diffrn_reflns_av_R_equivalents 0.0594
_diffrn_reflns_av_sigmaI/netI 0.0813
_diffrn_reflns_limit_h_max 15
_diffrn_reflns_limit_h_min -16
_diffrn_reflns_limit_k_max 37
_diffrn_reflns_limit_k_min -34
_diffrn_reflns_limit_l_max 20
_diffrn_reflns_limit_l_min -20
_diffrn_reflns_number 42209
_diffrn_reflns_theta_full 23.30
_diffrn_reflns_theta_max 23.30
_diffrn_reflns_theta_min 1.62
_exptl_absorpt_coefficient_mu 0.983
_exptl_absorpt_correction_T_max 0.9081
_exptl_absorpt_correction_T_min 0.7912
_exptl_absorpt_correction_type 'Numerical Analytical'
_exptl_absorpt_process_details SADABS
_exptl_crystal_colour 'Dark Blue'
_exptl_crystal_density_diffrn 1.468
_exptl_crystal_density_method 'not measured'
_exptl_crystal_description Needle
_exptl_crystal_F_000 4254
_exptl_crystal_size_max 0.25
_exptl_crystal_size_mid 0.10
_exptl_crystal_size_min 0.10
_refine_diff_density_max 1.589
_refine_diff_density_min -1.327
_refine_diff_density_rms 0.085
_refine_ls_extinction_method none
_refine_ls_goodness_of_fit_ref 0.941
_refine_ls_hydrogen_treatment constr
_refine_ls_matrix_type full
_refine_ls_number_parameters 1135
_refine_ls_number_reflns 13510
_refine_ls_number_restraints 9
_refine_ls_restrained_S_all 0.949
_refine_ls_R_factor_all 0.0709
_refine_ls_R_factor_gt 0.0475
_refine_ls_shift/su_max 0.001
_refine_ls_shift/su_mean 0.000
_refine_ls_structure_factor_coef Fsqd
_refine_ls_weighting_details 'calc w=1/[\s^2^(Fo^2^)+(0.0728P)^2^+0.0000P] where P=(Fo^2^+2Fc^2^)/3'
_refine_ls_weighting_scheme calc
_refine_ls_wR_factor_gt 0.1213
_refine_ls_wR_factor_ref 0.1289
_reflns_number_gt 9460
_reflns_number_total 13510
_reflns_threshold_expression >2sigma(I)
_cod_data_source_file b613756c.txt
_cod_data_source_block repw226
_cod_depositor_comments
;
The following automatic conversions were performed:
'_symmetry_cell_setting' value 'Monoclinic' changed to 'monoclinic'
according to '/home/saulius/struct/CIF-dictionaries/cif_core.dic'
dictionary named 'cif_core.dic' version 2.4.1 from
2010-06-29.

'_refine_ls_hydrogen_treatment' value 'Constr' changed to
'constr' according to '/home/saulius/struct/CIF-dictionaries/cif_core.dic'
dictionary named 'cif_core.dic' version 2.4.1 from 2010-06-29.

Automatic conversion script
Id: cif_fix_enum 1527 2010-12-29 10:47:43Z saulius 
;
_cod_original_sg_symbol_H-M P2(1)/n
_cod_original_formula_sum 'C98.75 H85.50 Cl5.50 Co4 N4 O12 P4'
_cod_database_code 7101613

loop_
_symmetry_equiv_pos_as_xyz
'x, y, z'
'-x+1/2, y+1/2, -z+1/2'
'-x, -y, -z'
'x-1/2, -y-1/2, z-1/2'

loop_
_atom_site_label
_atom_site_type_symbol
_atom_site_fract_x
_atom_site_fract_y
_atom_site_fract_z
_atom_site_U_iso_or_equiv
_atom_site_adp_type
_atom_site_occupancy
_atom_site_symmetry_multiplicity
_atom_site_calc_flag
_atom_site_refinement_flags
_atom_site_disorder_assembly
_atom_site_disorder_group
Co1 Co -0.34175(4) 0.094816(18) 0.68049(3) 0.01400(17) Uani 1 1 d . . .
Co3 Co -0.54369(4) 0.171459(18) 0.72417(3) 0.01256(16) Uani 1 1 d . . .
Co2 Co -0.28446(4) 0.163864(17) 0.87434(3) 0.01312(16) Uani 1 1 d . . .
Co4 Co -0.47217(4) 0.069640(17) 0.84898(3) 0.01243(16) Uani 1 1 d . . .
P11 P -0.25452(9) 0.07452(4) 0.83423(7) 0.0137(3) Uani 1 1 d . . .
O11 O -0.2258(2) 0.11681(8) 0.85032(16) 0.0158(7) Uani 1 1 d . . .
O12 O -0.2604(2) 0.06482(9) 0.75390(16) 0.0161(8) Uani 1 1 d . . .
O13 O -0.3415(2) 0.06353(9) 0.86125(17) 0.0183(8) Uani 1 1 d . . .
C11 C -0.1612(3) 0.04390(13) 0.8875(2) 0.0125(11) Uani 1 1 d . . .
C12 C -0.0807(3) 0.03908(13) 0.8476(2) 0.0145(11) Uani 1 1 d . . .
C13 C -0.0314(3) 0.00462(14) 0.8521(3) 0.0218(12) Uani 1 1 d . . .
H13 H -0.0502 -0.0166 0.8766 0.026 Uiso 1 1 calc R . .
C14 C 0.0459(4) 0.00124(15) 0.8207(3) 0.0293(14) Uani 1 1 d . . .
H14 H 0.0780 -0.0222 0.8243 0.035 Uiso 1 1 calc R . .
C15 C 0.0749(4) 0.03193(16) 0.7847(3) 0.0311(14) Uani 1 1 d . . .
H15 H 0.1266 0.0296 0.7638 0.037 Uiso 1 1 calc R . .
C16 C 0.0261(4) 0.06691(15) 0.7795(3) 0.0282(14) Uani 1 1 d . . .
H16 H 0.0452 0.0881 0.7551 0.034 Uiso 1 1 calc R . .
C17 C -0.0507(3) 0.07021(14) 0.8107(3) 0.0206(12) Uani 1 1 d . . .
H17 H -0.0828 0.0937 0.8070 0.025 Uiso 1 1 calc R . .
C18 C -0.1272(3) 0.06517(13) 0.9600(3) 0.0149(11) Uani 1 1 d . . .
C19 C -0.0349(3) 0.07074(14) 0.9878(3) 0.0204(12) Uani 1 1 d . . .
H19 H 0.0081 0.0614 0.9619 0.024 Uiso 1 1 calc R . .
C20 C -0.0053(4) 0.08972(15) 1.0525(3) 0.0266(13) Uani 1 1 d . . .
H20 H 0.0570 0.0933 1.0691 0.032 Uiso 1 1 calc R . .
C21 C -0.0667(4) 0.10349(15) 1.0932(3) 0.0294(14) Uani 1 1 d . . .
H21 H -0.0465 0.1163 1.1371 0.035 Uiso 1 1 calc R . .
C22 C -0.1601(4) 0.09783(15) 1.0673(3) 0.0263(13) Uani 1 1 d . . .
H22 H -0.2026 0.1069 1.0939 0.032 Uiso 1 1 calc R . .
C23 C -0.1894(3) 0.07863(13) 1.0019(2) 0.0190(12) Uani 1 1 d . . .
H23 H -0.2517 0.0746 0.9855 0.023 Uiso 1 1 calc R . .
C24 C -0.2011(3) 0.00347(13) 0.9002(3) 0.0158(11) Uani 1 1 d . . .
C25 C -0.1922(3) -0.01307(14) 0.9682(3) 0.0216(12) Uani 1 1 d . . .
H25 H -0.1632 0.0009 1.0085 0.026 Uiso 1 1 calc R . .
C26 C -0.2261(4) -0.05051(14) 0.9775(3) 0.0283(14) Uani 1 1 d . . .
H26 H -0.2193 -0.0612 1.0238 0.034 Uiso 1 1 calc R . .
C27 C -0.2690(4) -0.07135(15) 0.9192(3) 0.0315(15) Uani 1 1 d . . .
H27 H -0.2920 -0.0961 0.9255 0.038 Uiso 1 1 calc R . .
C28 C -0.2781(4) -0.05551(15) 0.8506(3) 0.0316(14) Uani 1 1 d . . .
H28 H -0.3068 -0.0698 0.8106 0.038 Uiso 1 1 calc R . .
C29 C -0.2447(3) -0.01839(14) 0.8406(3) 0.0210(12) Uani 1 1 d . . .
H29 H -0.2512 -0.0080 0.7941 0.025 Uiso 1 1 calc R . .
P51 P -0.35065(9) 0.19291(4) 0.72128(7) 0.0150(3) Uani 1 1 d . . .
O51 O -0.3484(2) 0.14972(9) 0.70400(17) 0.0186(8) Uani 1 1 d . . .
O52 O -0.4487(2) 0.20819(9) 0.70933(17) 0.0174(8) Uani 1 1 d . . .
O53 O -0.2979(2) 0.20213(9) 0.79710(16) 0.0165(8) Uani 1 1 d . . .
C51 C -0.2912(3) 0.22108(13) 0.6589(2) 0.0155(11) Uani 1 1 d . . .
C52 C -0.3206(3) 0.20501(13) 0.5807(3) 0.0174(12) Uani 1 1 d . . .
C53 C -0.4110(4) 0.19582(14) 0.5525(3) 0.0240(12) Uani 1 1 d . . .
H53 H -0.4545 0.1983 0.5820 0.029 Uiso 1 1 calc R . .
C54 C -0.4380(4) 0.18310(15) 0.4817(3) 0.0315(14) Uani 1 1 d . . .
H54 H -0.4988 0.1765 0.4645 0.038 Uiso 1 1 calc R . .
C55 C -0.3749(4) 0.18019(15) 0.4366(3) 0.0330(15) Uani 1 1 d . . .
H55 H -0.3930 0.1720 0.3889 0.040 Uiso 1 1 calc R . .
C56 C -0.2853(4) 0.18947(15) 0.4630(3) 0.0330(14) Uani 1 1 d . . .
H56 H -0.2423 0.1874 0.4330 0.040 Uiso 1 1 calc R . .
C57 C -0.2582(4) 0.20195(14) 0.5346(3) 0.0270(13) Uani 1 1 d . . .
H57 H -0.1972 0.2083 0.5517 0.032 Uiso 1 1 calc R . .
C58 C -0.1869(3) 0.21550(14) 0.6849(2) 0.0167(11) Uani 1 1 d . . .
C59 C -0.1498(4) 0.17849(15) 0.6967(3) 0.0297(14) Uani 1 1 d . . .
H59 H -0.1878 0.1567 0.6890 0.036 Uiso 1 1 calc R . .
C60 C -0.0566(4) 0.17343(16) 0.7199(3) 0.0320(14) Uani 1 1 d . . .
H60 H -0.0332 0.1482 0.7273 0.038 Uiso 1 1 calc R . .
C61 C 0.0018(3) 0.20455(15) 0.7323(3) 0.0231(13) Uani 1 1 d . . .
H61 H 0.0642 0.2009 0.7481 0.028 Uiso 1 1 calc R . .
C62 C -0.0347(3) 0.24164(15) 0.7206(3) 0.0228(12) Uani 1 1 d . . .
H62 H 0.0037 0.2633 0.7283 0.027 Uiso 1 1 calc R . .
C63 C -0.1274(3) 0.24700(14) 0.6976(2) 0.0165(11) Uani 1 1 d . . .
H63 H -0.1505 0.2723 0.6905 0.020 Uiso 1 1 calc R . .
C64 C -0.3150(3) 0.26517(13) 0.6613(3) 0.0157(11) Uani 1 1 d . . .
C65 C -0.3105(3) 0.28900(14) 0.6019(3) 0.0185(12) Uani 1 1 d . . .
H65 H -0.2983 0.2779 0.5595 0.022 Uiso 1 1 calc R . .
C66 C -0.3239(3) 0.32918(14) 0.6050(3) 0.0213(12) Uani 1 1 d . . .
H66 H -0.3207 0.3447 0.5648 0.026 Uiso 1 1 calc R . .
C67 C -0.3421(3) 0.34622(14) 0.6676(3) 0.0231(12) Uani 1 1 d . . .
H67 H -0.3506 0.3731 0.6700 0.028 Uiso 1 1 calc R . .
C68 C -0.3475(4) 0.32282(14) 0.7263(3) 0.0236(13) Uani 1 1 d . . .
H68 H -0.3599 0.3340 0.7686 0.028 Uiso 1 1 calc R . .
C69 C -0.3349(3) 0.28296(14) 0.7231(3) 0.0209(12) Uani 1 1 d . . .
H69 H -0.3398 0.2676 0.7632 0.025 Uiso 1 1 calc R . .
P101 P -0.48833(9) 0.15181(4) 0.90244(7) 0.0145(3) Uani 1 1 d . . .
O101 O -0.5331(2) 0.16316(9) 0.82649(16) 0.0194(8) Uani 1 1 d . . .
O102 O -0.3884(2) 0.16360(9) 0.92221(17) 0.0181(8) Uani 1 1 d . . .
O103 O -0.5012(2) 0.10853(9) 0.91791(16) 0.0162(8) Uani 1 1 d . . .
C101 C -0.5495(3) 0.18053(13) 0.9631(2) 0.0134(11) Uani 1 1 d . . .
C102 C -0.6536(3) 0.17619(13) 0.9344(2) 0.0135(11) Uani 1 1 d . . .
C103 C -0.6925(3) 0.13914(14) 0.9210(2) 0.0183(12) Uani 1 1 d . . .
H103 H -0.6555 0.1171 0.9288 0.022 Uiso 1 1 calc R . .
C104 C -0.7862(4) 0.13471(15) 0.8959(3) 0.0250(13) Uani 1 1 d . . .
H104 H -0.8107 0.1098 0.8865 0.030 Uiso 1 1 calc R . .
C105 C -0.8425(3) 0.16686(15) 0.8851(3) 0.0217(12) Uani 1 1 d . . .
H105 H -0.9051 0.1638 0.8691 0.026 Uiso 1 1 calc R . .
C106 C -0.8056(3) 0.20362(15) 0.8984(3) 0.0215(12) Uani 1 1 d . . .
H106 H -0.8431 0.2256 0.8914 0.026 Uiso 1 1 calc R . .
C107 C -0.7119(3) 0.20782(14) 0.9221(2) 0.0186(12) Uani 1 1 d . . .
H107 H -0.6877 0.2329 0.9300 0.022 Uiso 1 1 calc R . .
C108 C -0.5224(3) 0.22453(13) 0.9632(2) 0.0159(11) Uani 1 1 d . . .
C109 C -0.5348(3) 0.24800(14) 1.0199(3) 0.0172(11) Uani 1 1 d . . .
H109 H -0.5539 0.2367 1.0597 0.021 Uiso 1 1 calc R . .
C110 C -0.5200(3) 0.28826(14) 1.0199(3) 0.0224(12) Uani 1 1 d . . .
H110 H -0.5302 0.3035 1.0586 0.027 Uiso 1 1 calc R . .
C111 C -0.4896(4) 0.30530(14) 0.9615(3) 0.0262(13) Uani 1 1 d . . .
H111 H -0.4792 0.3321 0.9608 0.031 Uiso 1 1 calc R . .
C112 C -0.4751(4) 0.28229(14) 0.9049(3) 0.0242(13) Uani 1 1 d . . .
H112 H -0.4542 0.2936 0.8659 0.029 Uiso 1 1 calc R . .
C113 C -0.4912(3) 0.24229(14) 0.9051(3) 0.0198(12) Uani 1 1 d . . .
H113 H -0.4813 0.2271 0.8662 0.024 Uiso 1 1 calc R . .
C114 C -0.5241(3) 0.16506(13) 1.0415(2) 0.0142(11) Uani 1 1 d . . .
C115 C -0.4334(3) 0.15859(13) 1.0740(3) 0.0194(12) Uani 1 1 d . . .
H115 H -0.3879 0.1617 1.0467 0.023 Uiso 1 1 calc R . .
C116 C -0.4092(4) 0.14758(14) 1.1461(3) 0.0250(13) Uani 1 1 d . . .
H116 H -0.3480 0.1435 1.1664 0.030 Uiso 1 1 calc R . .
C117 C -0.4761(4) 0.14250(14) 1.1883(3) 0.0229(13) Uani 1 1 d . . .
H117 H -0.4605 0.1349 1.2366 0.028 Uiso 1 1 calc R . .
C118 C -0.5661(4) 0.14902(14) 1.1566(3) 0.0207(12) Uani 1 1 d . . .
H118 H -0.6117 0.1458 1.1839 0.025 Uiso 1 1 calc R . .
C119 C -0.5893(3) 0.16011(13) 1.0854(2) 0.0173(11) Uani 1 1 d . . .
H119 H -0.6505 0.1645 1.0657 0.021 Uiso 1 1 calc R . .
P151 P -0.54713(9) 0.08582(4) 0.67465(7) 0.0147(3) Uani 1 1 d . . .
O151 O -0.4611(2) 0.07150(9) 0.64979(16) 0.0184(8) Uiso 1 1 d . . .
O152 O -0.5666(2) 0.12868(9) 0.65588(16) 0.0179(8) Uani 1 1 d . . .
O153 O -0.5457(2) 0.07801(9) 0.75402(17) 0.0193(8) Uani 1 1 d . . .
C151 C -0.6455(3) 0.05759(13) 0.6215(2) 0.0128(11) Uani 1 1 d . . .
C152 C -0.6523(3) 0.01772(13) 0.6599(2) 0.0148(11) Uani 1 1 d . . .
C153 C -0.7359(3) 0.00232(14) 0.6689(2) 0.0189(12) Uani 1 1 d . . .
H153 H -0.7891 0.0161 0.6510 0.023 Uiso 1 1 calc R . .
C154 C -0.7423(4) -0.03274(14) 0.7036(3) 0.0228(13) Uani 1 1 d . . .
H154 H -0.7991 -0.0423 0.7089 0.027 Uiso 1 1 calc R . .
C155 C -0.6643(4) -0.05370(14) 0.7305(3) 0.0222(13) Uani 1 1 d . . .
H155 H -0.6682 -0.0773 0.7545 0.027 Uiso 1 1 calc R . .
C156 C -0.5798(4) -0.03942(14) 0.7217(3) 0.0219(12) Uani 1 1 d . . .
H156 H -0.5269 -0.0535 0.7395 0.026 Uiso 1 1 calc R . .
C157 C -0.5743(3) -0.00429(13) 0.6864(3) 0.0194(12) Uani 1 1 d . . .
H157 H -0.5175 0.0049 0.6802 0.023 Uiso 1 1 calc R . .
C158 C -0.6268(3) 0.05264(13) 0.5442(2) 0.0136(11) Uani 1 1 d . . .
C159 C -0.6236(3) 0.01644(14) 0.5119(3) 0.0197(12) Uani 1 1 d . . .
H159 H -0.6309 -0.0061 0.5380 0.024 Uiso 1 1 calc R . .
C160 C -0.6095(4) 0.01311(16) 0.4406(3) 0.0275(13) Uani 1 1 d . . .
H160 H -0.6060 -0.0115 0.4203 0.033 Uiso 1 1 calc R . .
C161 C -0.6009(4) 0.04581(15) 0.4007(3) 0.0261(13) Uani 1 1 d . . .
H161 H -0.5941 0.0437 0.3526 0.031 Uiso 1 1 calc R . .
C162 C -0.6027(4) 0.08225(15) 0.4328(3) 0.0304(14) Uani 1 1 d . . .
H162 H -0.5950 0.1046 0.4065 0.037 Uiso 1 1 calc R . .
C163 C -0.6156(4) 0.08563(14) 0.5033(3) 0.0226(12) Uani 1 1 d . . .
H163 H -0.6169 0.1103 0.5239 0.027 Uiso 1 1 calc R . .
C164 C -0.7345(3) 0.08084(13) 0.6201(2) 0.0146(11) Uani 1 1 d . . .
C165 C -0.8025(3) 0.08107(14) 0.5581(3) 0.0208(12) Uani 1 1 d . . .
H165 H -0.7928 0.0678 0.5169 0.025 Uiso 1 1 calc R . .
C166 C -0.8843(4) 0.10079(15) 0.5565(3) 0.0286(14) Uani 1 1 d . . .
H166 H -0.9292 0.1005 0.5149 0.034 Uiso 1 1 calc R . .
C167 C -0.8984(4) 0.12074(15) 0.6168(3) 0.0272(13) Uani 1 1 d . . .
H167 H -0.9527 0.1344 0.6158 0.033 Uiso 1 1 calc R . .
C168 C -0.8324(3) 0.12058(14) 0.6788(3) 0.0226(13) Uani 1 1 d . . .
H168 H -0.8423 0.1342 0.7196 0.027 Uiso 1 1 calc R . .
C169 C -0.7521(3) 0.10047(13) 0.6809(3) 0.0173(11) Uani 1 1 d . . .
H169 H -0.7088 0.1000 0.7236 0.021 Uiso 1 1 calc R . .
N181 N -0.2779(3) 0.08735(11) 0.5943(2) 0.0208(10) Uani 1 1 d . . .
C181 C -0.1880(4) 0.08011(17) 0.6049(3) 0.0353(15) Uani 1 1 d . . .
H181 H -0.1552 0.0789 0.6521 0.042 Uiso 1 1 calc R . .
C182 C -0.1424(4) 0.07439(19) 0.5481(4) 0.0517(19) Uani 1 1 d . . .
H182 H -0.0799 0.0695 0.5568 0.062 Uiso 1 1 calc R . .
C183 C -0.1917(5) 0.07607(18) 0.4784(3) 0.0479(19) Uani 1 1 d . . .
H183 H -0.1624 0.0727 0.4391 0.057 Uiso 1 1 calc R . .
C184 C -0.2832(5) 0.08272(16) 0.4672(3) 0.0378(16) Uani 1 1 d . . .
H184 H -0.3175 0.0834 0.4204 0.045 Uiso 1 1 calc R . .
C185 C -0.3241(4) 0.08848(14) 0.5262(3) 0.0268(13) Uani 1 1 d . . .
H185 H -0.3866 0.0934 0.5183 0.032 Uiso 1 1 calc R . .
N191 N -0.1841(3) 0.18578(11) 0.9538(2) 0.0170(9) Uani 1 1 d . . .
C191 C -0.2011(4) 0.20109(14) 1.0157(3) 0.0219(12) Uani 1 1 d . . .
H191 H -0.2614 0.2029 1.0221 0.026 Uiso 1 1 calc R . .
C192 C -0.1331(4) 0.21415(14) 1.0701(3) 0.0245(13) Uani 1 1 d . . .
H192 H -0.1473 0.2242 1.1127 0.029 Uiso 1 1 calc R . .
C193 C -0.0435(4) 0.21219(15) 1.0608(3) 0.0279(13) Uani 1 1 d . . .
H193 H 0.0039 0.2211 1.0966 0.033 Uiso 1 1 calc R . .
C194 C -0.0262(4) 0.19663(17) 0.9966(3) 0.0329(14) Uani 1 1 d . . .
H194 H 0.0334 0.1952 0.9884 0.039 Uiso 1 1 calc R . .
C195 C -0.0970(4) 0.18347(15) 0.9456(3) 0.0270(13) Uani 1 1 d . . .
H195 H -0.0843 0.1724 0.9034 0.032 Uiso 1 1 calc R . .
N201 N -0.6633(3) 0.20197(11) 0.6950(2) 0.0152(9) Uani 1 1 d . . .
C201 C -0.7148(3) 0.19703(14) 0.6294(3) 0.0185(12) Uani 1 1 d . . .
H201 H -0.6967 0.1786 0.5985 0.022 Uiso 1 1 calc R . .
C202 C -0.7936(4) 0.21801(14) 0.6052(3) 0.0241(13) Uani 1 1 d . . .
H202 H -0.8273 0.2140 0.5588 0.029 Uiso 1 1 calc R . .
C203 C -0.8219(4) 0.24526(15) 0.6514(3) 0.0265(13) Uani 1 1 d . . .
H203 H -0.8751 0.2597 0.6369 0.032 Uiso 1 1 calc R . .
C204 C -0.7689(4) 0.25031(15) 0.7193(3) 0.0282(14) Uani 1 1 d . . .
H204 H -0.7860 0.2684 0.7513 0.034 Uiso 1 1 calc R . .
C205 C -0.6907(3) 0.22843(14) 0.7397(3) 0.0218(12) Uani 1 1 d . . .
H205 H -0.6558 0.2320 0.7857 0.026 Uiso 1 1 calc R . .
N211 N -0.5213(3) 0.01852(11) 0.8827(2) 0.0147(9) Uani 1 1 d . . .
C211 C -0.4656(3) -0.01093(13) 0.9117(2) 0.0160(11) Uani 1 1 d . . .
H211 H -0.4030 -0.0084 0.9140 0.019 Uiso 1 1 calc R . .
C212 C -0.4982(4) -0.04444(13) 0.9380(2) 0.0191(12) Uani 1 1 d . . .
H212 H -0.4580 -0.0641 0.9577 0.023 Uiso 1 1 calc R . .
C213 C -0.5903(4) -0.04873(14) 0.9350(3) 0.0231(13) Uani 1 1 d . . .
H213 H -0.6134 -0.0713 0.9526 0.028 Uiso 1 1 calc R . .
C214 C -0.6481(4) -0.01894(14) 0.9054(3) 0.0238(13) Uani 1 1 d . . .
H214 H -0.7109 -0.0210 0.9033 0.029 Uiso 1 1 calc R . .
C215 C -0.6113(3) 0.01389(14) 0.8790(2) 0.0193(12) Uani 1 1 d . . .
H215 H -0.6506 0.0336 0.8579 0.023 Uiso 1 1 calc R . .
C1S C 0.1356(6) 0.0215(2) 0.3453(4) 0.079(2) Uiso 1 1 d . . .
Cl1S Cl 0.0430(2) 0.02273(8) 0.39378(16) 0.1214(10) Uiso 1 1 d . . .
Cl2S Cl 0.1538(2) 0.06896(8) 0.31329(16) 0.1219(10) Uiso 1 1 d . . .
C2S C 0.3475(4) 0.22010(17) 0.3727(3) 0.0376(15) Uiso 1 1 d . . .
Cl3S Cl 0.3891(3) 0.18111(8) 0.32546(12) 0.0307(7) Uiso 0.828(14) 1 d PU A 1
Cl4S Cl 0.27323(19) 0.20524(15) 0.42718(12) 0.0564(10) Uiso 0.828(14) 1 d PU A 1
Cl4A Cl 0.2615(9) 0.1874(7) 0.4274(6) 0.056(5) Uiso 0.172(14) 1 d PU A 2
Cl3A Cl 0.3659(11) 0.1753(4) 0.3279(5) 0.022(3) Uiso 0.172(14) 1 d PU A 2
C3S C -0.1225(10) 0.1595(7) 0.2668(15) 0.086(8) Uiso 0.38 1 d PD B 1
Cl5S Cl -0.2233(2) 0.14836(9) 0.30531(17) 0.0183(7) Uiso 0.38 1 d PDU B 1
Cl6S Cl -0.0406(3) 0.12168(14) 0.2985(3) 0.0397(11) Uiso 0.38 1 d PDU B 1
C3A C -0.1579(12) 0.1328(6) 0.3301(11) 0.087(7) Uiso 0.38 1 d PD C 2
Cl5A Cl -0.1568(10) 0.1651(5) 0.2560(9) 0.252(7) Uiso 0.38 1 d PDU C 2
Cl6A Cl -0.0429(6) 0.1122(3) 0.3249(5) 0.125(3) Uiso 0.38 1 d PDU C 2

loop_
_atom_site_aniso_label
_atom_site_aniso_U_11
_atom_site_aniso_U_22
_atom_site_aniso_U_33
_atom_site_aniso_U_23
_atom_site_aniso_U_13
_atom_site_aniso_U_12
Co1 0.0111(4) 0.0150(4) 0.0160(4) 0.0001(3) 0.0027(3) -0.0003(3)
Co3 0.0105(4) 0.0118(3) 0.0158(4) 0.0006(3) 0.0033(3) -0.0003(3)
Co2 0.0103(4) 0.0118(3) 0.0176(4) 0.0010(3) 0.0036(3) 0.0003(3)
Co4 0.0096(4) 0.0120(3) 0.0160(4) -0.0004(3) 0.0031(3) 0.0004(3)
P11 0.0100(7) 0.0137(7) 0.0171(7) 0.0001(5) 0.0020(6) 0.0026(5)
O11 0.0140(19) 0.0139(18) 0.0195(19) -0.0007(14) 0.0035(15) 0.0022(14)
O12 0.0151(19) 0.0175(18) 0.0153(18) -0.0003(14) 0.0020(15) 0.0038(15)
O13 0.0120(19) 0.0196(19) 0.024(2) -0.0008(14) 0.0054(16) 0.0018(15)
C11 0.012(3) 0.010(3) 0.016(3) -0.001(2) 0.003(2) 0.001(2)
C12 0.011(3) 0.018(3) 0.013(3) 0.000(2) 0.000(2) 0.001(2)
C13 0.015(3) 0.019(3) 0.033(3) 0.001(2) 0.009(2) 0.002(2)
C14 0.021(3) 0.024(3) 0.045(4) 0.008(3) 0.013(3) 0.008(3)
C15 0.020(3) 0.036(4) 0.042(4) 0.002(3) 0.018(3) 0.007(3)
C16 0.022(3) 0.029(3) 0.038(3) 0.010(3) 0.016(3) 0.001(3)
C17 0.017(3) 0.018(3) 0.027(3) 0.005(2) 0.005(2) 0.004(2)
C18 0.015(3) 0.008(2) 0.021(3) 0.006(2) 0.002(2) 0.000(2)
C19 0.018(3) 0.017(3) 0.025(3) 0.003(2) 0.001(2) 0.001(2)
C20 0.019(3) 0.029(3) 0.029(3) -0.001(3) -0.004(3) -0.006(3)
C21 0.037(4) 0.024(3) 0.023(3) -0.005(2) -0.003(3) -0.002(3)
C22 0.032(4) 0.025(3) 0.023(3) 0.000(2) 0.007(3) 0.005(3)
C23 0.016(3) 0.020(3) 0.020(3) 0.001(2) 0.002(2) 0.002(2)
C24 0.010(3) 0.013(3) 0.026(3) 0.002(2) 0.006(2) 0.002(2)
C25 0.015(3) 0.022(3) 0.029(3) 0.004(2) 0.007(2) 0.004(2)
C26 0.028(3) 0.017(3) 0.044(4) 0.011(3) 0.016(3) 0.003(3)
C27 0.024(3) 0.012(3) 0.064(4) 0.007(3) 0.021(3) 0.005(2)
C28 0.020(3) 0.014(3) 0.060(4) -0.009(3) 0.007(3) 0.000(2)
C29 0.013(3) 0.017(3) 0.034(3) -0.003(2) 0.008(2) 0.002(2)
P51 0.0113(7) 0.0141(7) 0.0195(7) 0.0044(5) 0.0026(6) -0.0011(5)
O51 0.0138(19) 0.0149(18) 0.026(2) 0.0022(15) 0.0001(16) -0.0030(15)
O52 0.0126(19) 0.0161(18) 0.0241(19) 0.0042(14) 0.0045(16) -0.0007(15)
O53 0.0170(19) 0.0147(18) 0.0183(19) 0.0023(14) 0.0045(15) -0.0016(15)
C51 0.011(3) 0.016(3) 0.020(3) 0.004(2) 0.004(2) 0.000(2)
C52 0.020(3) 0.009(3) 0.024(3) 0.005(2) 0.006(2) 0.001(2)
C53 0.021(3) 0.029(3) 0.022(3) 0.002(2) 0.002(3) -0.003(2)
C54 0.027(3) 0.035(3) 0.029(3) 0.006(3) -0.005(3) 0.000(3)
C55 0.050(4) 0.028(3) 0.018(3) -0.004(2) 0.001(3) -0.005(3)
C56 0.041(4) 0.027(3) 0.033(4) -0.004(3) 0.014(3) -0.005(3)
C57 0.023(3) 0.026(3) 0.034(3) -0.005(2) 0.009(3) -0.006(3)
C58 0.012(3) 0.021(3) 0.019(3) 0.004(2) 0.007(2) 0.001(2)
C59 0.012(3) 0.017(3) 0.063(4) 0.008(3) 0.013(3) 0.001(2)
C60 0.020(3) 0.021(3) 0.058(4) 0.017(3) 0.017(3) 0.010(3)
C61 0.012(3) 0.033(3) 0.024(3) 0.010(2) 0.003(2) 0.004(3)
C62 0.017(3) 0.028(3) 0.023(3) 0.000(2) 0.002(2) -0.003(2)
C63 0.014(3) 0.017(3) 0.019(3) -0.001(2) 0.004(2) 0.002(2)
C64 0.003(3) 0.018(3) 0.023(3) 0.004(2) -0.004(2) -0.002(2)
C65 0.009(3) 0.021(3) 0.023(3) 0.006(2) 0.000(2) 0.002(2)
C66 0.013(3) 0.018(3) 0.032(3) 0.015(2) 0.002(2) -0.001(2)
C67 0.014(3) 0.015(3) 0.039(3) 0.002(2) 0.002(3) 0.001(2)
C68 0.027(3) 0.017(3) 0.028(3) 0.002(2) 0.006(3) -0.001(2)
C69 0.019(3) 0.018(3) 0.026(3) 0.005(2) 0.005(2) -0.003(2)
P101 0.0149(7) 0.0130(7) 0.0172(7) -0.0021(5) 0.0070(6) -0.0009(5)
O101 0.026(2) 0.0164(19) 0.0173(18) -0.0016(14) 0.0083(16) -0.0046(16)
O102 0.0132(19) 0.0165(18) 0.027(2) -0.0025(14) 0.0090(16) -0.0025(15)
O103 0.019(2) 0.0134(18) 0.0181(18) -0.0008(14) 0.0073(16) -0.0007(15)
C101 0.012(3) 0.014(3) 0.016(3) -0.001(2) 0.006(2) -0.002(2)
C102 0.016(3) 0.016(3) 0.010(3) 0.001(2) 0.006(2) 0.001(2)
C103 0.016(3) 0.021(3) 0.018(3) 0.003(2) 0.003(2) 0.000(2)
C104 0.021(3) 0.028(3) 0.024(3) 0.002(2) -0.001(3) -0.011(3)
C105 0.010(3) 0.034(3) 0.020(3) 0.005(2) -0.001(2) -0.002(3)
C106 0.015(3) 0.027(3) 0.022(3) -0.001(2) 0.003(2) 0.003(2)
C107 0.020(3) 0.018(3) 0.018(3) -0.003(2) 0.003(2) -0.003(2)
C108 0.011(3) 0.017(3) 0.019(3) 0.001(2) 0.001(2) 0.002(2)
C109 0.012(3) 0.019(3) 0.021(3) 0.000(2) 0.004(2) -0.002(2)
C110 0.020(3) 0.022(3) 0.025(3) -0.006(2) 0.004(2) -0.001(2)
C111 0.029(3) 0.009(3) 0.039(3) 0.000(2) 0.003(3) -0.005(2)
C112 0.026(3) 0.016(3) 0.031(3) 0.004(2) 0.006(3) -0.004(2)
C113 0.021(3) 0.017(3) 0.022(3) -0.003(2) 0.005(2) -0.002(2)
C114 0.019(3) 0.007(2) 0.016(3) -0.0013(19) 0.002(2) -0.001(2)
C115 0.018(3) 0.018(3) 0.022(3) 0.003(2) 0.004(2) -0.001(2)
C116 0.021(3) 0.024(3) 0.026(3) -0.002(2) -0.004(3) 0.004(2)
C117 0.037(4) 0.020(3) 0.011(3) 0.001(2) 0.003(3) 0.004(3)
C118 0.024(3) 0.020(3) 0.019(3) -0.004(2) 0.008(3) -0.004(2)
C119 0.015(3) 0.016(3) 0.021(3) -0.003(2) 0.005(2) 0.000(2)
P151 0.0116(7) 0.0138(7) 0.0177(7) -0.0021(5) 0.0003(6) 0.0002(5)
O152 0.0164(19) 0.0157(18) 0.0205(19) -0.0012(14) 0.0011(16) -0.0015(15)
O153 0.019(2) 0.0180(19) 0.0199(19) -0.0031(14) 0.0004(16) 0.0030(15)
C151 0.011(3) 0.013(3) 0.015(3) 0.001(2) 0.004(2) 0.004(2)
C152 0.016(3) 0.013(3) 0.015(3) -0.003(2) 0.003(2) 0.002(2)
C153 0.019(3) 0.020(3) 0.018(3) -0.002(2) 0.005(2) 0.004(2)
C154 0.025(3) 0.021(3) 0.025(3) 0.000(2) 0.012(3) -0.006(2)
C155 0.037(4) 0.014(3) 0.018(3) 0.002(2) 0.010(3) 0.000(3)
C156 0.025(3) 0.018(3) 0.021(3) 0.001(2) 0.002(2) 0.006(2)
C157 0.019(3) 0.012(3) 0.027(3) -0.003(2) 0.003(2) -0.002(2)
C158 0.008(3) 0.017(3) 0.015(3) 0.001(2) -0.001(2) 0.002(2)
C159 0.021(3) 0.018(3) 0.021(3) 0.001(2) 0.003(2) -0.001(2)
C160 0.032(4) 0.027(3) 0.024(3) -0.005(2) 0.006(3) 0.006(3)
C161 0.033(4) 0.028(3) 0.020(3) 0.001(2) 0.012(3) 0.004(3)
C162 0.042(4) 0.023(3) 0.029(3) 0.004(2) 0.014(3) -0.004(3)
C163 0.030(3) 0.017(3) 0.021(3) -0.003(2) 0.005(3) -0.004(2)
C164 0.011(3) 0.011(3) 0.021(3) 0.002(2) 0.002(2) 0.001(2)
C165 0.018(3) 0.021(3) 0.023(3) 0.004(2) 0.002(2) 0.003(2)
C166 0.016(3) 0.036(3) 0.033(3) 0.010(3) 0.004(3) 0.005(3)
C167 0.016(3) 0.026(3) 0.043(4) 0.012(3) 0.014(3) 0.008(2)
C168 0.021(3) 0.015(3) 0.035(3) -0.001(2) 0.016(3) -0.001(2)
C169 0.015(3) 0.015(3) 0.023(3) 0.002(2) 0.007(2) -0.002(2)
N181 0.023(3) 0.019(2) 0.022(3) -0.0031(18) 0.008(2) -0.006(2)
C181 0.020(3) 0.056(4) 0.032(3) -0.012(3) 0.010(3) -0.007(3)
C182 0.029(4) 0.078(5) 0.057(5) -0.030(4) 0.031(4) -0.018(4)
C183 0.061(5) 0.056(4) 0.036(4) -0.019(3) 0.033(4) -0.023(4)
C184 0.058(5) 0.036(4) 0.021(3) -0.005(3) 0.012(3) -0.012(3)
C185 0.032(3) 0.024(3) 0.025(3) -0.002(2) 0.006(3) -0.001(3)
N191 0.013(2) 0.016(2) 0.022(2) 0.0030(18) 0.0026(19) 0.0013(18)
C191 0.015(3) 0.021(3) 0.030(3) -0.007(2) 0.005(3) 0.001(2)
C192 0.020(3) 0.025(3) 0.027(3) -0.010(2) 0.003(3) 0.004(2)
C193 0.021(3) 0.028(3) 0.030(3) -0.006(2) -0.005(3) -0.001(3)
C194 0.010(3) 0.053(4) 0.035(4) -0.011(3) 0.003(3) -0.004(3)
C195 0.018(3) 0.040(4) 0.024(3) -0.008(2) 0.007(3) 0.001(3)
N201 0.013(2) 0.014(2) 0.019(2) 0.0039(17) 0.005(2) -0.0019(18)
C201 0.017(3) 0.016(3) 0.022(3) 0.001(2) 0.003(2) 0.002(2)
C202 0.019(3) 0.027(3) 0.025(3) 0.006(2) 0.002(3) -0.003(3)
C203 0.016(3) 0.025(3) 0.039(4) 0.012(3) 0.007(3) 0.005(2)
C204 0.024(3) 0.029(3) 0.034(4) -0.003(3) 0.011(3) 0.011(3)
C205 0.020(3) 0.024(3) 0.022(3) 0.000(2) 0.005(2) 0.000(2)
N211 0.011(2) 0.018(2) 0.016(2) -0.0012(17) 0.0044(18) -0.0015(18)
C211 0.013(3) 0.016(3) 0.019(3) -0.004(2) 0.003(2) 0.001(2)
C212 0.025(3) 0.014(3) 0.019(3) 0.003(2) 0.008(2) 0.005(2)
C213 0.033(4) 0.016(3) 0.024(3) 0.001(2) 0.013(3) -0.005(3)
C214 0.019(3) 0.028(3) 0.026(3) -0.004(2) 0.008(3) -0.006(3)
C215 0.018(3) 0.021(3) 0.019(3) 0.000(2) 0.004(2) 0.000(2)

loop_
_atom_type_symbol
_atom_type_description
_atom_type_scat_dispersion_real
_atom_type_scat_dispersion_imag
_atom_type_scat_source
C C 0.0033 0.0016 'International Tables Vol C Tables 4.2.6.8 and 6.1.1.4'
H H 0.0000 0.0000 'International Tables Vol C Tables 4.2.6.8 and 6.1.1.4'
N N 0.0061 0.0033 'International Tables Vol C Tables 4.2.6.8 and 6.1.1.4'
O O 0.0106 0.0060 'International Tables Vol C Tables 4.2.6.8 and 6.1.1.4'
P P 0.1023 0.0942 'International Tables Vol C Tables 4.2.6.8 and 6.1.1.4'
Cl Cl 0.1484 0.1585 'International Tables Vol C Tables 4.2.6.8 and 6.1.1.4'
Co Co 0.3494 0.9721 'International Tables Vol C Tables 4.2.6.8 and 6.1.1.4'

loop_
_geom_angle_atom_site_label_1
_geom_angle_atom_site_label_2
_geom_angle_atom_site_label_3
_geom_angle
O51 Co1 O151 112.58(13)
O51 Co1 O12 113.64(13)
O151 Co1 O12 114.15(13)
O51 Co1 N181 110.71(14)
O151 Co1 N181 104.49(15)
O12 Co1 N181 100.08(15)
O101 Co3 O152 121.56(13)
O101 Co3 O52 108.17(13)
O152 Co3 O52 115.80(13)
O101 Co3 N201 104.36(14)
O152 Co3 N201 99.84(15)
O52 Co3 N201 104.58(14)
O11 Co2 O102 122.97(13)
O11 Co2 O53 112.18(13)
O102 Co2 O53 111.87(13)
O11 Co2 N191 100.09(14)
O102 Co2 N191 101.66(14)
O53 Co2 N191 104.95(14)
O13 Co4 O153 120.82(13)
O13 Co4 O103 109.67(13)
O153 Co4 O103 110.61(13)
O13 Co4 N211 106.41(14)
O153 Co4 N211 103.82(14)
O103 Co4 N211 103.92(14)
O11 P11 O13 113.15(18)
O11 P11 O12 111.33(17)
O13 P11 O12 112.21(19)
O11 P11 C11 105.77(19)
O13 P11 C11 106.08(19)
O12 P11 C11 107.80(19)
P11 O11 Co2 135.8(2)
P11 O12 Co1 119.80(18)
P11 O13 Co4 146.7(2)
C12 C11 C24 109.7(4)
C12 C11 C18 108.8(4)
C24 C11 C18 111.1(4)
C12 C11 P11 111.6(3)
C24 C11 P11 108.3(3)
C18 C11 P11 107.2(3)
C13 C12 C17 117.9(4)
C13 C12 C11 121.0(4)
C17 C12 C11 120.9(4)
C12 C13 C14 121.0(5)
C15 C14 C13 120.7(5)
C14 C15 C16 119.1(5)
C17 C16 C15 120.2(5)
C16 C17 C12 121.1(5)
C19 C18 C23 117.2(4)
C19 C18 C11 122.4(4)
C23 C18 C11 120.4(4)
C20 C19 C18 121.9(5)
C19 C20 C21 120.9(5)
C20 C21 C22 118.6(5)
C23 C22 C21 120.1(5)
C22 C23 C18 121.3(5)
C25 C24 C29 118.1(5)
C25 C24 C11 122.5(4)
C29 C24 C11 119.3(4)
C24 C25 C26 121.1(5)
C27 C26 C25 120.3(5)
C26 C27 C28 119.7(5)
C27 C28 C29 120.6(5)
C28 C29 C24 120.3(5)
O51 P51 O53 111.92(18)
O51 P51 O52 111.15(18)
O53 P51 O52 112.26(18)
O51 P51 C51 109.7(2)
O53 P51 C51 104.9(2)
O52 P51 C51 106.52(19)
P51 O51 Co1 178.0(2)
P51 O52 Co3 117.26(18)
P51 O53 Co2 121.52(18)
C58 C51 C64 109.4(4)
C58 C51 C52 110.1(4)
C64 C51 C52 110.2(4)
C58 C51 P51 107.7(3)
C64 C51 P51 110.2(3)
C52 C51 P51 109.2(3)
C57 C52 C53 117.5(5)
C57 C52 C51 120.8(4)
C53 C52 C51 121.5(4)
C54 C53 C52 121.6(5)
C55 C54 C53 120.1(5)
C56 C55 C54 119.3(5)
C55 C56 C57 120.4(5)
C52 C57 C56 121.1(5)
C59 C58 C63 117.4(5)
C59 C58 C51 120.7(4)
C63 C58 C51 121.9(4)
C58 C59 C60 120.8(5)
C61 C60 C59 121.7(5)
C60 C61 C62 118.0(5)
C63 C62 C61 120.9(5)
C62 C63 C58 121.4(5)
C69 C64 C65 117.5(4)
C69 C64 C51 122.4(4)
C65 C64 C51 119.9(4)
C66 C65 C64 121.0(5)
C67 C66 C65 120.3(4)
C68 C67 C66 119.0(5)
C67 C68 C69 120.7(5)
C68 C69 C64 121.4(5)
O101 P101 O102 113.78(19)
O101 P101 O103 112.35(18)
O102 P101 O103 111.23(19)
O101 P101 C101 105.1(2)
O102 P101 C101 106.2(2)
O103 P101 C101 107.53(19)
P101 O101 Co3 157.5(2)
P101 O102 Co2 136.2(2)
P101 O103 Co4 118.77(17)
C114 C101 C102 110.5(4)
C114 C101 C108 108.2(4)
C102 C101 C108 109.6(4)
C114 C101 P101 109.9(3)
C102 C101 P101 108.0(3)
C108 C101 P101 110.7(3)
C107 C102 C103 117.0(5)
C107 C102 C101 122.7(4)
C103 C102 C101 120.3(4)
C104 C103 C102 121.0(5)
C105 C104 C103 120.5(5)
C104 C105 C106 119.4(5)
C105 C106 C107 119.7(5)
C102 C107 C106 122.3(5)
C109 C108 C113 117.6(4)
C109 C108 C101 119.5(4)
C113 C108 C101 122.8(4)
C108 C109 C110 122.2(5)
C111 C110 C109 119.3(5)
C112 C111 C110 119.5(5)
C111 C112 C113 120.7(5)
C112 C113 C108 120.8(5)
C115 C114 C119 116.5(4)
C115 C114 C101 121.2(4)
C119 C114 C101 122.1(4)
C116 C115 C114 121.8(5)
C115 C116 C117 120.3(5)
C118 C117 C116 118.3(5)
C119 C118 C117 120.9(5)
C118 C119 C114 122.2(5)
O153 P151 O152 111.44(17)
O153 P151 O151 112.79(19)
O152 P151 O151 111.88(18)
O153 P151 C151 107.41(19)
O152 P151 C151 106.03(19)
O151 P151 C151 106.84(19)
P151 O151 Co1 123.69(19)
P151 O152 Co3 124.93(19)
P151 O153 Co4 146.9(2)
C158 C151 C164 110.3(4)
C158 C151 C152 112.3(4)
C164 C151 C152 109.3(4)
C158 C151 P151 107.3(3)
C164 C151 P151 109.1(3)
C152 C151 P151 108.5(3)
C153 C152 C157 117.2(4)
C153 C152 C151 121.7(4)
C157 C152 C151 121.1(4)
C154 C153 C152 122.0(5)
C153 C154 C155 120.0(5)
C154 C155 C156 119.6(5)
C157 C156 C155 119.9(5)
C156 C157 C152 121.4(5)
C159 C158 C163 117.7(4)
C159 C158 C151 122.7(4)
C163 C158 C151 119.5(4)
C158 C159 C160 121.1(5)
C161 C160 C159 120.3(5)
C160 C161 C162 119.1(5)
C163 C162 C161 120.7(5)
C162 C163 C158 121.0(5)
C169 C164 C165 117.7(4)
C169 C164 C151 121.8(4)
C165 C164 C151 120.4(4)
C166 C165 C164 121.2(5)
C167 C166 C165 119.6(5)
C166 C167 C168 120.0(5)
C169 C168 C167 120.4(5)
C168 C169 C164 121.0(5)
C185 N181 C181 118.1(4)
C185 N181 Co1 121.5(4)
C181 N181 Co1 120.4(4)
N181 C181 C182 122.3(6)
C183 C182 C181 118.5(6)
C184 C183 C182 119.6(5)
C183 C184 C185 118.9(6)
N181 C185 C184 122.7(6)
C195 N191 C191 117.8(4)
C195 N191 Co2 119.1(3)
C191 N191 Co2 123.0(3)
N191 C191 C192 122.7(5)
C191 C192 C193 119.1(5)
C192 C193 C194 118.1(5)
C195 C194 C193 119.5(5)
N191 C195 C194 122.7(5)
C201 N201 C205 118.0(4)
C201 N201 Co3 120.3(3)
C205 N201 Co3 121.6(3)
N201 C201 C202 123.1(5)
C201 C202 C203 118.9(5)
C204 C203 C202 118.2(5)
C205 C204 C203 119.8(5)
N201 C205 C204 122.1(5)
C215 N211 C211 117.7(4)
C215 N211 Co4 119.9(3)
C211 N211 Co4 122.3(3)
N211 C211 C212 122.4(4)
C213 C212 C211 119.5(5)
C212 C213 C214 118.8(5)
C215 C214 C213 118.9(5)
N211 C215 C214 122.6(5)
Cl2S C1S Cl1S 109.4(4)
Cl4S C2S Cl3S 113.5(4)
Cl4S C2S Cl3A 101.4(7)
Cl3S C2S Cl3A 13.1(5)
Cl4S C2S Cl4A 15.2(4)
Cl3S C2S Cl4A 98.3(7)
Cl3A C2S Cl4A 86.2(10)
Cl6S C3S Cl5S 105.9(10)
Cl5A C3A Cl6A 92.8(8)

loop_
_geom_bond_atom_site_label_1
_geom_bond_atom_site_label_2
_geom_bond_distance
Co1 O51 1.935(3)
Co1 O151 1.935(3)
Co1 O12 1.948(3)
Co1 N181 2.040(4)
Co3 O101 1.918(3)
Co3 O152 1.932(3)
Co3 O52 1.950(3)
Co3 N201 2.049(4)
Co2 O11 1.924(3)
Co2 O102 1.929(3)
Co2 O53 1.935(3)
Co2 N191 2.046(4)
Co4 O13 1.928(3)
Co4 O153 1.931(3)
Co4 O103 1.958(3)
Co4 N211 2.040(4)
P11 O11 1.522(3)
P11 O13 1.524(3)
P11 O12 1.530(3)
P11 C11 1.873(5)
C11 C12 1.537(6)
C11 C24 1.540(6)
C11 C18 1.543(6)
C12 C13 1.382(6)
C12 C17 1.387(6)
C13 C14 1.393(7)
C14 C15 1.361(7)
C15 C16 1.393(7)
C16 C17 1.383(7)
C18 C19 1.388(7)
C18 C23 1.400(6)
C19 C20 1.375(7)
C20 C21 1.380(7)
C21 C22 1.398(7)
C22 C23 1.389(7)
C24 C25 1.379(6)
C24 C29 1.401(7)
C25 C26 1.398(7)
C26 C27 1.361(8)
C27 C28 1.380(8)
C28 C29 1.388(7)
P51 O51 1.513(3)
P51 O53 1.525(3)
P51 O52 1.527(3)
P51 C51 1.863(5)
C51 C58 1.550(7)
C51 C64 1.551(6)
C51 C52 1.552(7)
C52 C57 1.387(7)
C52 C53 1.387(7)
C53 C54 1.384(7)
C54 C55 1.381(7)
C55 C56 1.371(8)
C56 C57 1.395(7)
C58 C59 1.382(7)
C58 C63 1.387(7)
C59 C60 1.385(7)
C60 C61 1.366(7)
C61 C62 1.381(7)
C62 C63 1.380(7)
C64 C69 1.390(6)
C64 C65 1.393(6)
C65 C66 1.391(6)
C66 C67 1.383(7)
C67 C68 1.376(7)
C68 C69 1.378(6)
P101 O101 1.507(3)
P101 O102 1.520(3)
P101 O103 1.527(3)
P101 C101 1.865(4)
C101 C114 1.542(6)
C101 C102 1.550(7)
C101 C108 1.557(6)
C102 C107 1.379(6)
C102 C103 1.396(6)
C103 C104 1.394(7)
C104 C105 1.375(7)
C105 C106 1.376(7)
C106 C107 1.390(7)
C108 C109 1.373(6)
C108 C113 1.401(6)
C109 C110 1.394(7)
C110 C111 1.390(7)
C111 C112 1.371(7)
C112 C113 1.388(6)
C114 C115 1.392(7)
C114 C119 1.396(6)
C115 C116 1.385(7)
C116 C117 1.395(7)
C117 C118 1.379(7)
C118 C119 1.369(6)
P151 O153 1.510(3)
P151 O152 1.522(3)
P151 O151 1.524(3)
P151 C151 1.877(5)
C151 C158 1.536(6)
C151 C164 1.541(6)
C151 C152 1.554(6)
C152 C153 1.391(7)
C152 C157 1.395(7)
C153 C154 1.376(7)
C154 C155 1.378(7)
C155 C156 1.388(7)
C156 C157 1.381(7)
C158 C159 1.383(6)
C158 C163 1.392(6)
C159 C160 1.397(7)
C160 C161 1.365(7)
C161 C162 1.386(7)
C162 C163 1.378(7)
C164 C169 1.390(6)
C164 C165 1.393(7)
C165 C166 1.388(7)
C166 C167 1.370(7)
C167 C168 1.377(7)
C168 C169 1.375(7)
N181 C185 1.334(6)
N181 C181 1.339(7)
C181 C182 1.379(7)
C182 C183 1.377(9)
C183 C184 1.359(9)
C184 C185 1.374(7)
N191 C195 1.337(6)
N191 C191 1.340(6)
C191 C192 1.371(7)
C192 C193 1.380(7)
C193 C194 1.383(7)
C194 C195 1.362(7)
N201 C201 1.335(6)
N201 C205 1.348(6)
C201 C202 1.377(7)
C202 C203 1.390(7)
C203 C204 1.380(7)
C204 C205 1.376(7)
N211 C215 1.339(6)
N211 C211 1.352(6)
C211 C212 1.371(6)
C212 C213 1.370(7)
C213 C214 1.382(7)
C214 C215 1.381(7)
C1S Cl2S 1.768(8)
C1S Cl1S 1.788(8)
C2S Cl4S 1.717(6)
C2S Cl3S 1.775(6)
C2S Cl3A 1.794(11)
C2S Cl4A 2.11(2)
C3S Cl6S 1.803(13)
C3S Cl5S 1.824(13)
C3A Cl5A 1.779(13)
C3A Cl6A 1.871(13)

loop_
_geom_torsion_atom_site_label_1
_geom_torsion_atom_site_label_2
_geom_torsion_atom_site_label_3
_geom_torsion_atom_site_label_4
_geom_torsion
O13 P11 O11 Co2 -19.0(3)
O12 P11 O11 Co2 108.5(3)
C11 P11 O11 Co2 -134.7(3)
O102 Co2 O11 P11 26.5(3)
O53 Co2 O11 P11 -111.5(3)
N191 Co2 O11 P11 137.6(3)
O11 P11 O12 Co1 -58.2(3)
O13 P11 O12 Co1 69.8(2)
C11 P11 O12 Co1 -173.8(2)
O51 Co1 O12 P11 36.6(2)
O151 Co1 O12 P11 -94.4(2)
N181 Co1 O12 P11 154.6(2)
O11 P11 O13 Co4 70.6(4)
O12 P11 O13 Co4 -56.4(4)
C11 P11 O13 Co4 -173.9(3)
O153 Co4 O13 P11 31.9(4)
O103 Co4 O13 P11 -98.6(4)
N211 Co4 O13 P11 149.6(4)
O11 P11 C11 C12 -82.4(3)
O13 P11 C11 C12 157.1(3)
O12 P11 C11 C12 36.7(4)
O11 P11 C11 C24 156.6(3)
O13 P11 C11 C24 36.2(3)
O12 P11 C11 C24 -84.2(3)
O11 P11 C11 C18 36.7(3)
O13 P11 C11 C18 -83.8(3)
O12 P11 C11 C18 155.9(3)
C24 C11 C12 C13 -24.8(6)
C18 C11 C12 C13 96.9(5)
P11 C11 C12 C13 -144.9(4)
C24 C11 C12 C17 160.5(4)
C18 C11 C12 C17 -77.8(5)
P11 C11 C12 C17 40.3(5)
C17 C12 C13 C14 -0.1(7)
C11 C12 C13 C14 -175.0(5)
C12 C13 C14 C15 0.1(8)
C13 C14 C15 C16 -0.1(9)
C14 C15 C16 C17 0.0(8)
C15 C16 C17 C12 0.0(8)
C13 C12 C17 C16 0.0(7)
C11 C12 C17 C16 174.9(5)
C12 C11 C18 C19 -12.0(6)
C24 C11 C18 C19 108.9(5)
P11 C11 C18 C19 -132.9(4)
C12 C11 C18 C23 170.1(4)
C24 C11 C18 C23 -69.0(5)
P11 C11 C18 C23 49.2(5)
C23 C18 C19 C20 -2.0(7)
C11 C18 C19 C20 -180.0(4)
C18 C19 C20 C21 1.1(8)
C19 C20 C21 C22 -0.2(8)
C20 C21 C22 C23 0.1(8)
C21 C22 C23 C18 -1.1(7)
C19 C18 C23 C22 2.0(7)
C11 C18 C23 C22 180.0(4)
C12 C11 C24 C25 110.4(5)
C18 C11 C24 C25 -9.9(6)
P11 C11 C24 C25 -127.5(4)
C12 C11 C24 C29 -66.7(5)
C18 C11 C24 C29 172.9(4)
P11 C11 C24 C29 55.4(5)
C29 C24 C25 C26 -0.3(7)
C11 C24 C25 C26 -177.4(4)
C24 C25 C26 C27 -0.2(8)
C25 C26 C27 C28 0.7(8)
C26 C27 C28 C29 -0.6(8)
C27 C28 C29 C24 0.1(7)
C25 C24 C29 C28 0.4(7)
C11 C24 C29 C28 177.6(4)
O53 P51 O51 Co1 -91(7)
O52 P51 O51 Co1 143(7)
C51 P51 O51 Co1 25(7)
O151 Co1 O51 P51 -144(7)
O12 Co1 O51 P51 84(7)
N181 Co1 O51 P51 -27(7)
O51 P51 O52 Co3 30.1(3)
O53 P51 O52 Co3 -96.1(2)
C51 P51 O52 Co3 149.6(2)
O101 Co3 O52 P51 73.6(2)
O152 Co3 O52 P51 -66.8(2)
N201 Co3 O52 P51 -175.6(2)
O51 P51 O53 Co2 -28.1(3)
O52 P51 O53 Co2 97.7(2)
C51 P51 O53 Co2 -147.0(2)
O11 Co2 O53 P51 58.6(2)
O102 Co2 O53 P51 -84.2(2)
N191 Co2 O53 P51 166.4(2)
O51 P51 C51 C58 -76.1(3)
O53 P51 C51 C58 44.3(3)
O52 P51 C51 C58 163.5(3)
O51 P51 C51 C64 164.7(3)
O53 P51 C51 C64 -74.9(3)
O52 P51 C51 C64 44.3(4)
O51 P51 C51 C52 43.5(4)
O53 P51 C51 C52 163.9(3)
O52 P51 C51 C52 -76.9(3)
C58 C51 C52 C57 -23.8(6)
C64 C51 C52 C57 97.0(5)
P51 C51 C52 C57 -141.8(4)
C58 C51 C52 C53 160.8(4)
C64 C51 C52 C53 -78.4(5)
P51 C51 C52 C53 42.8(5)
C57 C52 C53 C54 1.6(7)
C51 C52 C53 C54 177.1(4)
C52 C53 C54 C55 -1.6(8)
C53 C54 C55 C56 0.9(8)
C54 C55 C56 C57 -0.4(8)
C53 C52 C57 C56 -1.0(7)
C51 C52 C57 C56 -176.6(4)
C55 C56 C57 C52 0.4(8)
C64 C51 C58 C59 171.6(4)
C52 C51 C58 C59 -67.1(6)
P51 C51 C58 C59 51.8(5)
C64 C51 C58 C63 -8.1(6)
C52 C51 C58 C63 113.2(5)
P51 C51 C58 C63 -127.8(4)
C63 C58 C59 C60 -0.4(8)
C51 C58 C59 C60 179.9(5)
C58 C59 C60 C61 0.3(9)
C59 C60 C61 C62 -0.3(8)
C60 C61 C62 C63 0.4(7)
C61 C62 C63 C58 -0.6(7)
C59 C58 C63 C62 0.5(7)
C51 C58 C63 C62 -179.8(4)
C58 C51 C64 C69 -87.9(5)
C52 C51 C64 C69 150.9(4)
P51 C51 C64 C69 30.4(6)
C58 C51 C64 C65 87.5(5)
C52 C51 C64 C65 -33.8(6)
P51 C51 C64 C65 -154.3(4)
C69 C64 C65 C66 1.1(7)
C51 C64 C65 C66 -174.5(4)
C64 C65 C66 C67 0.0(7)
C65 C66 C67 C68 -0.6(7)
C66 C67 C68 C69 0.1(8)
C67 C68 C69 C64 1.0(8)
C65 C64 C69 C68 -1.6(7)
C51 C64 C69 C68 173.9(5)
O102 P101 O101 Co3 38.7(6)
O103 P101 O101 Co3 -88.8(5)
C101 P101 O101 Co3 154.5(5)
O152 Co3 O101 P101 79.6(6)
O52 Co3 O101 P101 -58.1(6)
N201 Co3 O101 P101 -169.1(5)
O101 P101 O102 Co2 -40.6(3)
O103 P101 O102 Co2 87.5(3)
C101 P101 O102 Co2 -155.8(3)
O11 Co2 O102 P101 -69.4(3)
O53 Co2 O102 P101 68.8(3)
N191 Co2 O102 P101 -179.7(3)
O101 P101 O103 Co4 50.1(3)
O102 P101 O103 Co4 -78.7(2)
C101 P101 O103 Co4 165.4(2)
O13 Co4 O103 P101 76.4(2)
O153 Co4 O103 P101 -59.3(2)
N211 Co4 O103 P101 -170.1(2)
O101 P101 C101 C114 168.0(3)
O102 P101 C101 C114 -71.1(3)
O103 P101 C101 C114 48.1(4)
O101 P101 C101 C102 47.4(3)
O102 P101 C101 C102 168.3(3)
O103 P101 C101 C102 -72.5(3)
O101 P101 C101 C108 -72.6(3)
O102 P101 C101 C108 48.3(4)
O103 P101 C101 C108 167.5(3)
C114 C101 C102 C107 110.4(5)
C108 C101 C102 C107 -8.8(6)
P101 C101 C102 C107 -129.4(4)
C114 C101 C102 C103 -68.6(5)
C108 C101 C102 C103 172.2(4)
P101 C101 C102 C103 51.6(5)
C107 C102 C103 C104 0.2(7)
C101 C102 C103 C104 179.3(4)
C102 C103 C104 C105 -1.1(7)
C103 C104 C105 C106 0.8(7)
C104 C105 C106 C107 0.2(7)
C103 C102 C107 C106 0.9(7)
C101 C102 C107 C106 -178.2(4)
C105 C106 C107 C102 -1.1(7)
C114 C101 C108 C109 -38.4(6)
C102 C101 C108 C109 82.2(5)
P101 C101 C108 C109 -158.9(4)
C114 C101 C108 C113 146.3(4)
C102 C101 C108 C113 -93.2(5)
P101 C101 C108 C113 25.8(6)
C113 C108 C109 C110 1.7(7)
C101 C108 C109 C110 -173.8(4)
C108 C109 C110 C111 -1.4(8)
C109 C110 C111 C112 0.2(8)
C110 C111 C112 C113 0.6(8)
C111 C112 C113 C108 -0.2(8)
C109 C108 C113 C112 -0.9(7)
C101 C108 C113 C112 174.5(5)
C102 C101 C114 C115 167.2(4)
C108 C101 C114 C115 -72.8(5)
P101 C101 C114 C115 48.1(5)
C102 C101 C114 C119 -18.6(6)
C108 C101 C114 C119 101.4(5)
P101 C101 C114 C119 -137.6(4)
C119 C114 C115 C116 0.4(7)
C101 C114 C115 C116 175.0(4)
C114 C115 C116 C117 0.2(7)
C115 C116 C117 C118 -0.5(7)
C116 C117 C118 C119 0.1(7)
C117 C118 C119 C114 0.5(7)
C115 C114 C119 C118 -0.8(7)
C101 C114 C119 C118 -175.3(4)
O153 P151 O151 Co1 -68.7(3)
O152 P151 O151 Co1 57.9(3)
C151 P151 O151 Co1 173.5(2)
O51 Co1 O151 P151 -28.3(3)
O12 Co1 O151 P151 103.2(2)
N181 Co1 O151 P151 -148.5(2)
O153 P151 O152 Co3 23.8(3)
O151 P151 O152 Co3 -103.6(2)
C151 P151 O152 Co3 140.3(2)
O101 Co3 O152 P151 -21.4(3)
O52 Co3 O152 P151 113.3(2)
N201 Co3 O152 P151 -135.1(2)
O152 P151 O153 Co4 -101.4(4)
O151 P151 O153 Co4 25.4(4)
C151 P151 O153 Co4 142.9(3)
O13 Co4 O153 P151 -7.8(4)
O103 Co4 O153 P151 122.3(4)
N211 Co4 O153 P151 -126.8(4)
O153 P151 C151 C158 -159.2(3)
O152 P151 C151 C158 81.6(3)
O151 P151 C151 C158 -37.9(3)
O153 P151 C151 C164 81.3(3)
O152 P151 C151 C164 -37.9(3)
O151 P151 C151 C164 -157.4(3)
O153 P151 C151 C152 -37.6(3)
O152 P151 C151 C152 -156.8(3)
O151 P151 C151 C152 83.7(3)
C158 C151 C152 C153 -104.5(5)
C164 C151 C152 C153 18.2(6)
P151 C151 C152 C153 137.0(4)
C158 C151 C152 C157 75.1(6)
C164 C151 C152 C157 -162.2(4)
P151 C151 C152 C157 -43.3(5)
C157 C152 C153 C154 1.2(7)
C151 C152 C153 C154 -179.2(4)
C152 C153 C154 C155 -0.1(7)
C153 C154 C155 C156 -0.7(7)
C154 C155 C156 C157 0.3(7)
C155 C156 C157 C152 0.8(7)
C153 C152 C157 C156 -1.5(7)
C151 C152 C157 C156 178.9(4)
C164 C151 C158 C159 -117.6(5)
C152 C151 C158 C159 4.5(6)
P151 C151 C158 C159 123.6(4)
C164 C151 C158 C163 60.0(6)
C152 C151 C158 C163 -177.8(4)
P151 C151 C158 C163 -58.7(5)
C163 C158 C159 C160 0.1(7)
C151 C158 C159 C160 177.8(5)
C158 C159 C160 C161 -1.7(8)
C159 C160 C161 C162 2.6(8)
C160 C161 C162 C163 -2.0(9)
C161 C162 C163 C158 0.4(8)
C159 C158 C163 C162 0.6(8)
C151 C158 C163 C162 -177.2(5)
C158 C151 C164 C169 -158.3(4)
C152 C151 C164 C169 77.8(5)
P151 C151 C164 C169 -40.7(5)
C158 C151 C164 C165 25.1(6)
C152 C151 C164 C165 -98.8(5)
P151 C151 C164 C165 142.7(4)
C169 C164 C165 C166 1.1(7)
C151 C164 C165 C166 177.9(4)
C164 C165 C166 C167 0.6(8)
C165 C166 C167 C168 -1.2(8)
C166 C167 C168 C169 0.0(7)
C167 C168 C169 C164 1.8(7)
C165 C164 C169 C168 -2.3(7)
C151 C164 C169 C168 -179.0(4)
O51 Co1 N181 C185 -87.6(4)
O151 Co1 N181 C185 33.9(4)
O12 Co1 N181 C185 152.3(4)
O51 Co1 N181 C181 94.2(4)
O151 Co1 N181 C181 -144.4(4)
O12 Co1 N181 C181 -26.0(4)
C185 N181 C181 C182 0.8(8)
Co1 N181 C181 C182 179.2(5)
N181 C181 C182 C183 -0.3(9)
C181 C182 C183 C184 -0.9(10)
C182 C183 C184 C185 1.4(9)
C181 N181 C185 C184 -0.3(7)
Co1 N181 C185 C184 -178.6(4)
C183 C184 C185 N181 -0.8(8)
O11 Co2 N191 C195 40.4(4)
O102 Co2 N191 C195 167.4(4)
O53 Co2 N191 C195 -76.0(4)
O11 Co2 N191 C191 -136.7(4)
O102 Co2 N191 C191 -9.8(4)
O53 Co2 N191 C191 106.9(4)
C195 N191 C191 C192 -0.2(7)
Co2 N191 C191 C192 177.1(4)
N191 C191 C192 C193 1.1(8)
C191 C192 C193 C194 -0.6(8)
C192 C193 C194 C195 -0.7(8)
C191 N191 C195 C194 -1.3(8)
Co2 N191 C195 C194 -178.6(4)
C193 C194 C195 N191 1.8(9)
O101 Co3 N201 C201 -147.5(3)
O152 Co3 N201 C201 -21.1(4)
O52 Co3 N201 C201 99.0(3)
O101 Co3 N201 C205 34.9(4)
O152 Co3 N201 C205 161.3(3)
O52 Co3 N201 C205 -78.6(4)
C205 N201 C201 C202 0.9(7)
Co3 N201 C201 C202 -176.8(4)
N201 C201 C202 C203 -1.0(7)
C201 C202 C203 C204 0.7(7)
C202 C203 C204 C205 -0.4(8)
C201 N201 C205 C204 -0.5(7)
Co3 N201 C205 C204 177.1(4)
C203 C204 C205 N201 0.3(8)
O13 Co4 N211 C215 -178.7(3)
O153 Co4 N211 C215 -50.2(4)
O103 Co4 N211 C215 65.6(4)
O13 Co4 N211 C211 4.0(4)
O153 Co4 N211 C211 132.4(3)
O103 Co4 N211 C211 -111.8(3)
C215 N211 C211 C212 -1.0(7)
Co4 N211 C211 C212 176.4(3)
N211 C211 C212 C213 0.1(7)
C211 C212 C213 C214 0.0(7)
C212 C213 C214 C215 0.8(7)
C211 N211 C215 C214 1.9(7)
Co4 N211 C215 C214 -175.6(3)
C213 C214 C215 N211 -1.8(7)
